data_2101928
loop_
_publ_author_name
'Ling, Christopher'
'Thompson, John G.'
'Schmid, Siegbert'
'Cookson, David'
'Withers, Ray L.'

_publ_section_title
;
 Structure Refinements of the Layered Intergrowth Phases Sb^III^Sb^V
 <i>x^</i><i>A</i>~1{-~<i>x</i>}TiO~6~ (<i>x</i>\\simeq 0, <i>A</i> =
 Ta, Nb) Using Synchrotron X-ray Powder Diffraction Data
;
_journal_issue 6
_journal_name_full 'Acta Crystallographica Section B'
_journal_page_first 861
_journal_page_last 869
_journal_paper_doi 10.1107/S0108768197007787
_journal_volume 53
_journal_year 1997
_chemical_formula_sum 'Nb O6 Sb Ti'
_chemical_formula_weight 358.56
_chemical_name_systematic
;
antimony niobium titanium oxide
;
_space_group_IT_number 15
_symmetry_cell_setting monoclinic
_symmetry_space_group_name_Hall '-C 2yc'
_symmetry_space_group_name_H-M 'C 1 2/c 1'
_cell_angle_alpha 90
_cell_angle_beta 91.1159(9)
_cell_angle_gamma 90
_cell_formula_units_Z 4
_cell_length_a 16.6009(2)
_cell_length_b 4.82702(6)
_cell_length_c 5.49330(6)
_cell_measurement_temperature 293
_cell_volume 440.110(9)
_computing_structure_refinement GSAS
_diffrn_ambient_temperature 293
_diffrn_measurement_device 'image plates'
_diffrn_measurement_method 'Debye-Scherrer camera'
_diffrn_radiation_monochromator 'Si (111)'
_diffrn_radiation_source synchrotron
_diffrn_radiation_type synchrotron
_diffrn_radiation_wavelength 1.2618
_exptl_absorpt_coefficient_mu 46.74
_exptl_absorpt_correction_type 'empirical (GSAS)'
_refine_ls_goodness_of_fit_all 19.51
_refine_ls_number_parameters 47
_cod_data_source_file ab0373.cif
_cod_data_source_block A=Nb
_cod_original_sg_symbol_H-M 'C 2/c'
_cod_original_formula_sum 'Sb Nb Ti O6'
_cod_database_code 2101928

loop_
_symmetry_equiv_pos_as_xyz
x,y,z
-x,y,1/2-z
-x,-y,-z
x,-y,z+1/2
1/2+x,1/2+y,z
1/2-x,y+1/2,-z+1/2
1/2-x,1/2-y,-z
x+1/2,1/2-y,z+1/2

loop_
_atom_site_aniso_label
_atom_site_aniso_U_11
_atom_site_aniso_U_22
_atom_site_aniso_U_33
_atom_site_aniso_U_12
_atom_site_aniso_U_13
_atom_site_aniso_U_23
Sb 4.7(2) 1.48(14) 4.06(19) 0 0.03(14) 0
Nb 0.05(13) 0.61(12) 0.00(12) -0.07(11) 0.05(8) 0.69(12)
Ti 0.05(13) 0.61(12) 0.00(12) -0.07(11) 0.05(8) 0.69(12)

loop_
_atom_site_label
_atom_site_fract_x
_atom_site_fract_y
_atom_site_fract_z
_atom_site_U_iso_or_equiv
_atom_site_occupancy
Sb 0 0.7062(3) 0.25 .0342(17) 1
Nb 0.17359(11) 0.2410(4) 0.1715(3) 0.0022(11) 0.5
Ti 0.17359(11) 0.2410(4) 0.1715(3) 0.0022(11) 0.5
O1 0.0769(6) 0.4090(17) 0.1004(16) 0.007(3) 1
O2 0.2199(7) 0.559(2) 0.3474(19) 0.007(4) 1
O3 0.1416(5) 0.0500(19) 0.4337(18) 0.007(4) 1

loop_
_atom_type_symbol
_atom_type_scat_source
Sb Int._Tables_Vol_IV_Tables_2.2B_and_2.3.1
Ta Int._Tables_Vol_IV_Tables_2.2B_and_2.3.1
Ti Int._Tables_Vol_IV_Tables_2.2B_and_2.3.1
O Int._Tables_Vol_IV_Tables_2.2B_and_2.3.1

loop_
_geom_angle_atom_site_label_1
_geom_angle_atom_site_label_2
_geom_angle_atom_site_label_3
_geom_angle_site_symmetry_1
_geom_angle_site_symmetry_2
_geom_angle_site_symmetry_3
_geom_angle
O1 Sb O1 5 5 6 93.7(3)
O1 Nb O2 5 5 2_655 164.7(4)
O1 Nb O3 5 5 5 97.2(4)
O1 Nb O3 5 5 8_554 87.2(3)
O1 Nb O2 5 5 5 95.3(4)
O1 Nb O2 5 5 8_564 87.2(3)
O2 Nb O3 2_655 5 5 95.3(4)
O2 Nb O3 2_655 5 8_554 83.0(3)
O2 Nb O2 2_655 5 5 91.8(3)
O2 Nb O2 2_655 5 8_564 79.9(3)
O3 Nb O3 5 5 8_554 94.9(4)
O3 Nb O2 5 5 5 97.2(4)
O3 Nb O2 5 5 8_564 174.8(4)
O3 Nb O2 8_554 5 5 167.3(3)
O3 Nb O2 8_554 5 8_564 82.6(3)
O2 Nb O2 5 5 8_564 85.1(3)
O1 Ti O2 5 5 2_655 164.7(4)
O1 Ti O3 5 5 5 97.2(4)
O1 Ti O3 5 5 8_554 87.2(3)
O1 Ti O2 5 5 5 95.3(4)
O1 Ti O2 5 5 8_564 87.2(3)
O2 Ti O3 2_655 5 5 95.3(4)
O2 Ti O3 2_655 5 8_554 83.0(3)
O2 Ti O2 2_655 5 5 91.8(3)
O2 Ti O2 2_655 5 8_564 79.9(3)
O3 Ti O3 5 5 8_554 94.9(4)
O3 Ti O2 5 5 5 97.2(4)
O3 Ti O2 5 5 8_564 174.8(4)
O3 Ti O2 8_554 5 5 167.3(3)
O3 Ti O2 8_554 5 8_564 82.6(3)
O2 Ti O2 5 5 8_564 85.1(3)
Sb O1 Nb 5 5 5 139.0(4)
Sb O1 Ti 5 5 5 139.0(4)
Nb O1 Ti 5 5 5 .00(10)
Nb O2 Ti 5 2_655 5 .00(17)
Nb O2 Nb 5 2_655 2_655 131.6(4)
Nb O2 Nb 5 2_655 3_665 100.1(3)
Ti O2 Nb 5 2_655 2_655 131.6(4)
Ti O2 Nb 5 2_655 3_665 100.1(3)
Nb O2 Nb 2_655 2_655 3_665 127.5(4)
Nb O3 Ti 5 5 5 .00000
Nb O3 Nb 5 5 8 144.2(5)
Ti O3 Nb 5 5 8 144.2(5)

loop_
_geom_bond_atom_site_label_1
_geom_bond_atom_site_label_2
_geom_bond_site_symmetry_1
_geom_bond_site_symmetry_2
_geom_bond_distance
Sb O1 5 5 2.098(8)
Sb O1 5 6 2.098(8)
Nb O1 5 5 1.835(8)
Nb O2 5 2_655 1.980(8)
Nb O3 5 5 1.799(8)
Nb O3 5 8_554 1.984(8)
Nb O2 5 5 1.961(8)
Nb O2 5 8_564 2.180(8)
Ti O1 5 5 1.835(8)
Ti O2 5 2_655 1.980(8)
Ti O3 5 5 1.799(8)
Ti O3 5 8_554 1.984(8)
Ti O2 5 5 1.961(8)
Ti O2 5 8_564 2.180(8)
